data_4339750
loop_
_publ_author_name
'Supe\/l, Joanna'
'Abram, Ulrich'
'Hagenbach, Adelheid'
'Seppelt, Konrad'

_publ_section_title
;
 Technetium fluoride trioxide, TcO3F, preparation and properties.
;
_journal_issue 14
_journal_name_full 'Inorganic chemistry'
_journal_page_first 5591
_journal_page_last 5595
_journal_paper_doi 10.1021/ic070333y
_journal_volume 46
_journal_year 2007
_chemical_formula_moiety CrO2F2
_chemical_formula_sum 'Cr F2 O2'
_chemical_formula_weight 122.00
_chemical_name_common Chrom-difluoride-dioxide
_chemical_name_systematic
; 
 Chrom-difluoride-dioxide 
;
_space_group_IT_number 14
_symmetry_cell_setting monoclinic
_symmetry_space_group_name_Hall '-P 2ybc'
_symmetry_space_group_name_H-M 'P 1 21/c 1'
_atom_sites_solution_hydrogens geom
_atom_sites_solution_primary direct
_atom_sites_solution_secondary difmap
_audit_creation_method SHELXL-97
_cell_angle_alpha 90.00
_cell_angle_beta 92.95(5)
_cell_angle_gamma 90.00
_cell_formula_units_Z 4
_cell_length_a 5.655(3)
_cell_length_b 4.8531(17)
_cell_length_c 9.116(3)
_cell_measurement_temperature 153(2)
_cell_volume 249.85(18)
_computing_structure_refinement 'SHELXL-97 (Sheldrick, 1997)'
_computing_structure_solution 'SHELXS-97 (Sheldrick, 1990)'
_diffrn_ambient_temperature 20
_diffrn_measured_fraction_theta_full 0.984
_diffrn_measured_fraction_theta_max 0.984
_diffrn_measurement_device_type `Bruker-SMART-CCD-Diffractometer`
_diffrn_radiation_monochromator graphite
_diffrn_radiation_source 'fine-focus sealed tube'
_diffrn_radiation_type MoK\a
_diffrn_radiation_wavelength 0.71073
_diffrn_reflns_av_R_equivalents 0.0196
_diffrn_reflns_av_sigmaI/netI 0.0183
_diffrn_reflns_limit_h_max 10
_diffrn_reflns_limit_h_min -10
_diffrn_reflns_limit_k_max 8
_diffrn_reflns_limit_k_min -7
_diffrn_reflns_limit_l_max 16
_diffrn_reflns_limit_l_min -15
_diffrn_reflns_number 7932
_diffrn_reflns_theta_full 40.92
_diffrn_reflns_theta_max 40.92
_diffrn_reflns_theta_min 3.61
_exptl_absorpt_coefficient_mu 4.399
_exptl_absorpt_correction_T_max 1.0000
_exptl_absorpt_correction_T_min 0.5900
_exptl_absorpt_correction_type multi-scan
_exptl_absorpt_process_details SADABS
_exptl_crystal_colour brown
_exptl_crystal_density_diffrn 3.243
_exptl_crystal_density_method 'not measured'
_exptl_crystal_description orthorhombic
_exptl_crystal_F_000 232
_exptl_crystal_size_max 0.3
_exptl_crystal_size_mid 0.3
_exptl_crystal_size_min 0.1
_refine_diff_density_max 1.064
_refine_diff_density_min -0.697
_refine_diff_density_rms 0.145
_refine_ls_extinction_method none
_refine_ls_goodness_of_fit_ref 1.105
_refine_ls_hydrogen_treatment mixed
_refine_ls_matrix_type full
_refine_ls_number_parameters 46
_refine_ls_number_reflns 1612
_refine_ls_number_restraints 0
_refine_ls_restrained_S_all 1.105
_refine_ls_R_factor_all 0.0282
_refine_ls_R_factor_gt 0.0230
_refine_ls_shift/su_max 0.001
_refine_ls_shift/su_mean 0.000
_refine_ls_structure_factor_coef Fsqd
_refine_ls_weighting_details 'calc w=1/[\s^2^(Fo^2^)+(0.0352P)^2^+0.0677P] where P=(Fo^2^+2Fc^2^)/3'
_refine_ls_weighting_scheme calc
_refine_ls_wR_factor_gt 0.0586
_refine_ls_wR_factor_ref 0.0604
_reflns_number_gt 1427
_reflns_number_total 1612
_reflns_threshold_expression >2sigma(I)
_cod_data_source_file ic070333ysi20070221_053952.cif
_cod_data_source_block cro2f2
_cod_original_cell_volume 249.85(17)
_cod_original_sg_symbol_H-M P2(1)/c
_cod_database_code 4339750

loop_
_symmetry_equiv_pos_as_xyz
'x, y, z'
'-x, y+1/2, -z+1/2'
'-x, -y, -z'
'x, -y-1/2, z-1/2'

loop_
_atom_site_label
_atom_site_type_symbol
_atom_site_fract_x
_atom_site_fract_y
_atom_site_fract_z
_atom_site_U_iso_or_equiv
_atom_site_adp_type
_atom_site_occupancy
_atom_site_symmetry_multiplicity
_atom_site_calc_flag
Cr Cr 0.67698(3) 0.05549(3) 0.373091(16) 0.00619(5) Uani 1 1 d
F1 F 0.54945(11) 0.20281(13) 0.20373(7) 0.00870(10) Uani 1 1 d
F2 F 0.65620(11) -0.14157(13) 0.54781(7) 0.00783(10) Uani 1 1 d
O1 O 0.88934(14) -0.11291(17) 0.31251(9) 0.01045(12) Uani 1 1 d
O2 O 0.79789(15) 0.32238(16) 0.44034(9) 0.01104(13) Uani 1 1 d

loop_
_atom_site_aniso_label
_atom_site_aniso_U_11
_atom_site_aniso_U_22
_atom_site_aniso_U_33
_atom_site_aniso_U_23
_atom_site_aniso_U_13
_atom_site_aniso_U_12
Cr 0.00742(7) 0.00658(7) 0.00458(7) 0.00049(4) 0.00049(4) 0.00015(4)
F1 0.0117(2) 0.0088(2) 0.0056(2) 0.00186(18) -0.00012(18) 0.00129(19)
F2 0.0097(2) 0.0086(2) 0.0051(2) 0.00102(18) 0.00013(18) 0.00133(18)
O1 0.0106(3) 0.0117(3) 0.0091(3) 0.0002(2) 0.0021(2) 0.0019(2)
O2 0.0141(3) 0.0094(3) 0.0095(3) -0.0006(2) -0.0006(2) -0.0019(2)

loop_
_atom_type_symbol
_atom_type_description
_atom_type_scat_dispersion_real
_atom_type_scat_dispersion_imag
_atom_type_scat_source
O O 0.0106 0.0060 'International Tables Vol C Tables 4.2.6.8 and 6.1.1.4'
F F 0.0171 0.0103 'International Tables Vol C Tables 4.2.6.8 and 6.1.1.4'
Cr Cr 0.3209 0.6236 'International Tables Vol C Tables 4.2.6.8 and 6.1.1.4'

loop_
_geom_angle_atom_site_label_1
_geom_angle_atom_site_label_2
_geom_angle_atom_site_label_3
_geom_angle
_geom_angle_site_symmetry_1
_geom_angle_site_symmetry_3
O2 Cr O1 103.87(5) . .
O2 Cr F1 98.78(5) . .
O1 Cr F1 100.52(5) . .
O2 Cr F2 97.72(5) . .
O1 Cr F2 96.66(5) . .
F1 Cr F2 152.51(3) . .
O2 Cr F2 94.72(4) . 3_656
O1 Cr F2 159.99(4) . 3_656
F1 Cr F2 83.64(5) . 3_656
F2 Cr F2 73.21(5) . 3_656
O2 Cr F1 170.16(3) . 2_645
O1 Cr F1 85.84(5) . 2_645
F1 Cr F1 80.72(4) . 2_645
F2 Cr F1 79.30(4) . 2_645
F2 Cr F1 75.45(3) 3_656 2_645
Cr F1 Cr 139.98(4) . 2_655
Cr F2 Cr 106.79(5) . 3_656

loop_
_geom_bond_atom_site_label_1
_geom_bond_atom_site_label_2
_geom_bond_distance
_geom_bond_site_symmetry_2
Cr O2 1.5742(9) .
Cr O1 1.5758(10) .
Cr F1 1.8167(9) .
Cr F2 1.8667(8) .
Cr F2 2.0938(12) 3_656
Cr F1 2.2287(9) 2_645
F1 Cr 2.2287(9) 2_655
F2 Cr 2.0938(12) 3_656
